data_2233835
loop_
_publ_author_name
'Takjoo, Reza'
'Najafi, Atefeh'
'Ng, Seik Weng'
'Tiekink, Edward R. T.'

_publ_section_title
;
 (Butan-2-ol-\k<i>O</i>)[2-({(ethylsulfanyl)[2-(2-oxidobenzylidene-\k<i>O</i>)hydrazinylidene-\k<i>N</i>^2^]methyl}iminomethyl)phenolato-\k<i>O</i>]dioxidouranium(VI)
;
_journal_coeditor_code HB6617
_journal_issue 3
_journal_name_full 'Acta Crystallographica Section E'
_journal_page_first m255
_journal_page_last m256
_journal_paper_doi 10.1107/S160053681200431X
_journal_volume 68
_journal_year 2012
_chemical_formula_iupac '[U (C17 H15 N3 O2 S) O2 (C4 H10 O)]'
_chemical_formula_moiety 'C21 H25 N3 O5 S U'
_chemical_formula_sum 'C21 H25 N3 O5 S U'
_chemical_formula_weight 669.53
_chemical_name_systematic
;
(Butan-2-ol-\k<i>O</i>)[2-({(ethylsulfanyl)[2-(2-oxidobenzylidene-
\k<i>O</i>)hydrazinylidene-\k<i>N</i>^2^]methyl}iminomethyl)phenolato-
\k<i>O</i>]dioxidouranium(VI)
;
_space_group_IT_number 14
_symmetry_cell_setting monoclinic
_symmetry_space_group_name_Hall '-P 2ybc'
_symmetry_space_group_name_H-M 'P 1 21/c 1'
_atom_sites_solution_hydrogens geom
_atom_sites_solution_primary direct
_atom_sites_solution_secondary difmap
_audit_creation_method SHELXL-97
_cell_angle_alpha 90.00
_cell_angle_beta 97.326(2)
_cell_angle_gamma 90.00
_cell_formula_units_Z 4
_cell_length_a 11.3803(2)
_cell_length_b 14.3999(3)
_cell_length_c 14.0264(4)
_cell_measurement_reflns_used 8576
_cell_measurement_temperature 100(2)
_cell_measurement_theta_max 27.50
_cell_measurement_theta_min 2.23
_cell_volume 2279.81(9)
_computing_cell_refinement 'CrysAlis PRO (Agilent, 2010)'
_computing_data_collection 'CrysAlis PRO (Agilent, 2010)'
_computing_data_reduction 'CrysAlis PRO (Agilent, 2010)'
_computing_molecular_graphics
;
X-SEED (Barbour, 2001) and DIAMOND (Brandenburg, 2006)
;
_computing_publication_material 'publCIF (Westrip, 2010)'
_computing_structure_refinement 'SHELXL97 (Sheldrick, 2008)'
_computing_structure_solution 'SHELXS97 (Sheldrick, 2008)'
_diffrn_ambient_temperature 100(2)
_diffrn_detector_area_resol_mean 10.4041
_diffrn_measured_fraction_theta_full 0.999
_diffrn_measured_fraction_theta_max 0.999
_diffrn_measurement_device_type 'Agilent SuperNova Dual diffractometer with an Atlas detector'
_diffrn_measurement_method '\w scan'
_diffrn_radiation_monochromator Mirror
_diffrn_radiation_source 'SuperNova (Mo) X-ray Source'
_diffrn_radiation_type MoK\a
_diffrn_radiation_wavelength 0.71073
_diffrn_reflns_av_R_equivalents 0.0396
_diffrn_reflns_av_sigmaI/netI 0.0502
_diffrn_reflns_limit_h_max 14
_diffrn_reflns_limit_h_min -14
_diffrn_reflns_limit_k_max 18
_diffrn_reflns_limit_k_min -18
_diffrn_reflns_limit_l_max 12
_diffrn_reflns_limit_l_min -18
_diffrn_reflns_number 15878
_diffrn_reflns_theta_full 27.56
_diffrn_reflns_theta_max 27.56
_diffrn_reflns_theta_min 2.29
_diffrn_standards_decay_% 0
_diffrn_standards_interval_count 0
_diffrn_standards_interval_time 0
_diffrn_standards_number 0
_exptl_absorpt_coefficient_mu 7.248
_exptl_absorpt_correction_T_max 0.7133
_exptl_absorpt_correction_T_min 0.2645
_exptl_absorpt_correction_type multi-scan
_exptl_absorpt_process_details '(CrysAlis PRO; Agilent, 2010)'
_exptl_crystal_colour red
_exptl_crystal_density_diffrn 1.951
_exptl_crystal_density_method 'not measured'
_exptl_crystal_description prism
_exptl_crystal_F_000 1280
_exptl_crystal_size_max 0.25
_exptl_crystal_size_mid 0.10
_exptl_crystal_size_min 0.05
_refine_diff_density_max 1.159
_refine_diff_density_min -0.809
_refine_ls_extinction_method none
_refine_ls_goodness_of_fit_ref 1.158
_refine_ls_hydrogen_treatment mixed
_refine_ls_matrix_type full
_refine_ls_number_parameters 302
_refine_ls_number_reflns 5262
_refine_ls_number_restraints 8
_refine_ls_restrained_S_all 1.157
_refine_ls_R_factor_all 0.0511
_refine_ls_R_factor_gt 0.0383
_refine_ls_shift/su_max 0.001
_refine_ls_shift/su_mean 0.001
_refine_ls_structure_factor_coef Fsqd
_refine_ls_weighting_details 'calc w=1/[\s^2^(Fo^2^)+(0.0199P)^2^+8.1201P] where P=(Fo^2^+2Fc^2^)/3'
_refine_ls_weighting_scheme calc
_refine_ls_wR_factor_gt 0.0738
_refine_ls_wR_factor_ref 0.0776
_reflns_number_gt 4493
_reflns_number_total 5262
_reflns_threshold_expression I>2\s(I)
_cod_data_source_file hb6617.cif
_cod_data_source_block I
_cod_original_sg_symbol_H-M 'P 21/c'
_cod_database_code 2233835
_cod_database_fobs_code 2233835

loop_
_symmetry_equiv_pos_as_xyz
'x, y, z'
'-x, y+1/2, -z+1/2'
'-x, -y, -z'
'x, -y-1/2, z-1/2'

loop_
_atom_site_type_symbol
_atom_site_label
_atom_site_fract_x
_atom_site_fract_y
_atom_site_fract_z
_atom_site_U_iso_or_equiv
_atom_site_adp_type
_atom_site_calc_flag
_atom_site_refinement_flags
_atom_site_occupancy
_atom_site_symmetry_multiplicity
_atom_site_disorder_assembly
_atom_site_disorder_group
U U 0.717677(17) 0.479390(14) 0.617403(15) 0.01623(7) Uani d . 1 1 A .
S S1 1.0356(2) 0.23488(16) 0.73678(17) 0.0243(6) Uani d PD 0.668(3) 1 A 1
S S1' 1.0688(4) 0.2786(3) 0.5310(3) 0.024 Uiso d PD 0.332(3) 1 A 2
O O1 0.6650(3) 0.4824(3) 0.4542(3) 0.0239(9) Uani d . 1 1 . .
O O2 0.7142(4) 0.5085(3) 0.7731(3) 0.0228(9) Uani d . 1 1 . .
O O3 0.8179(3) 0.5740(3) 0.6153(3) 0.0190(9) Uani d . 1 1 . .
O O4 0.6169(3) 0.3854(3) 0.6190(3) 0.0195(9) Uani d . 1 1 . .
O O5 0.5497(3) 0.5832(3) 0.6033(3) 0.0237(9) Uani d D 1 1 . .
H H1o 0.486(3) 0.554(4) 0.590(5) 0.036 Uiso d D 1 1 . .
N N1 0.8758(4) 0.3968(3) 0.5338(3) 0.0186(10) Uani d . 1 1 . .
N N2 0.9541(4) 0.3318(3) 0.5841(4) 0.0194(11) Uani d P 0.668(3) 1 A 1
C C8' 0.9541(4) 0.3318(3) 0.5841(4) 0.0194(11) Uani d PD 0.33 1 A 2
N N3 0.8570(4) 0.3646(3) 0.7175(3) 0.0194(10) Uani d . 1 1 . .
C C1 0.7233(5) 0.5070(4) 0.3817(4) 0.0215(13) Uani d . 1 1 A .
C C2 0.6682(5) 0.5611(4) 0.3058(4) 0.0244(13) Uani d . 1 1 . .
H H2 0.5910 0.5850 0.3088 0.029 Uiso calc R 1 1 . .
C C3 0.7248(5) 0.5801(4) 0.2268(4) 0.0262(14) Uani d . 1 1 . .
H H3 0.6865 0.6174 0.1763 0.031 Uiso calc R 1 1 . .
C C4 0.8382(6) 0.5450(4) 0.2201(4) 0.0296(15) Uani d . 1 1 . .
H H4 0.8764 0.5576 0.1651 0.036 Uiso calc R 1 1 . .
C C5 0.8933(5) 0.4923(4) 0.2941(4) 0.0246(14) Uani d . 1 1 A .
H H5 0.9699 0.4677 0.2894 0.030 Uiso calc R 1 1 . .
C C6 0.8393(5) 0.4738(4) 0.3765(4) 0.0192(12) Uani d . 1 1 . .
C C7 0.9043(5) 0.4154(4) 0.4491(4) 0.0187(12) Uani d . 1 1 A .
H H7 0.9751 0.3878 0.4331 0.022 Uiso calc R 1 1 . .
C C8 0.9416(4) 0.3157(4) 0.6716(4) 0.0198(12) Uani d PD 0.668(3) 1 A 1
N N2' 0.9416(4) 0.3157(4) 0.6716(4) 0.0198(12) Uani d P 0.33 1 A 2
C C9 1.1329(10) 0.2017(7) 0.6476(9) 0.029(3) Uani d PD 0.668(3) 1 A 1
H H9A 1.1528 0.2578 0.6121 0.035 Uiso calc PR 0.668(3) 1 A 1
H H9B 1.2076 0.1762 0.6813 0.035 Uiso calc PR 0.668(3) 1 A 1
C C9' 1.117(2) 0.1895(15) 0.621(2) 0.029 Uiso d PD 0.332(3) 1 A 2
H H9'A 1.1998 0.1722 0.6162 0.035 Uiso calc PR 0.332(3) 1 A 2
H H9'B 1.1135 0.2155 0.6862 0.035 Uiso calc PR 0.332(3) 1 A 2
C C10 1.0774(11) 0.1312(9) 0.5773(9) 0.053(4) Uani d PD 0.668(3) 1 A 1
H H10A 1.1324 0.1162 0.5312 0.080 Uiso calc PR 0.668(3) 1 A 1
H H10B 1.0040 0.1565 0.5429 0.080 Uiso calc PR 0.668(3) 1 A 1
H H10C 1.0595 0.0748 0.6118 0.080 Uiso calc PR 0.668(3) 1 A 1
C C10' 1.041(3) 0.1044(19) 0.609(2) 0.053 Uiso d PD 0.332(3) 1 A 2
H H10D 1.0712 0.0576 0.6562 0.080 Uiso calc PR 0.332(3) 1 A 2
H H10E 1.0417 0.0795 0.5438 0.080 Uiso calc PR 0.332(3) 1 A 2
H H10F 0.9591 0.1205 0.6179 0.080 Uiso calc PR 0.332(3) 1 A 2
C C11 0.8453(5) 0.3368(4) 0.8038(4) 0.0254(14) Uani d . 1 1 A .
H H11 0.8910 0.2843 0.8265 0.031 Uiso calc R 1 1 . .
C C12 0.7716(5) 0.3761(4) 0.8691(4) 0.0259(14) Uani d . 1 1 . .
C C13 0.7682(6) 0.3306(5) 0.9574(5) 0.0398(18) Uani d . 1 1 A .
H H13 0.8097 0.2737 0.9689 0.048 Uiso calc R 1 1 . .
C C14 0.7077(7) 0.3653(6) 1.0269(5) 0.0422(19) Uani d . 1 1 . .
H H14 0.7068 0.3329 1.0858 0.051 Uiso calc R 1 1 A .
C C15 0.6474(6) 0.4485(5) 1.0108(5) 0.0320(15) Uani d . 1 1 A .
H H15 0.6047 0.4731 1.0591 0.038 Uiso calc R 1 1 . .
C C16 0.6485(5) 0.4960(4) 0.9258(5) 0.0277(14) Uani d . 1 1 . .
H H16 0.6073 0.5534 0.9165 0.033 Uiso calc R 1 1 A .
C C17 0.7097(5) 0.4610(4) 0.8523(4) 0.0198(13) Uani d . 1 1 A .
C C18 0.6045(6) 0.7293(5) 0.5245(5) 0.0350(16) Uani d D 1 1 . .
H H18A 0.5949 0.7969 0.5244 0.053 Uiso calc R 1 1 A 1
H H18B 0.5833 0.7054 0.4591 0.053 Uiso calc R 1 1 A 1
H H18C 0.6872 0.7135 0.5471 0.053 Uiso calc R 1 1 A 1
C C19 0.5234(10) 0.6853(7) 0.5916(8) 0.044(3) Uani d PD 0.668(3) 1 A 1
H H19 0.4405 0.6907 0.5585 0.053 Uiso calc PR 0.668(3) 1 A 1
C C19' 0.574(2) 0.6858(9) 0.6188(10) 0.044 Uiso d PD 0.332(3) 1 A 2
H H19' 0.6420 0.6942 0.6704 0.053 Uiso calc PR 0.332(3) 1 A 2
C C20 0.5226(12) 0.7204(9) 0.6886(9) 0.051(3) Uani d PD 0.668(3) 1 A 1
H H20A 0.6052 0.7169 0.7207 0.062 Uiso calc PR 0.668(3) 1 A 1
H H20B 0.5022 0.7872 0.6827 0.062 Uiso calc PR 0.668(3) 1 A 1
C C20' 0.468(2) 0.725(2) 0.650(2) 0.051 Uiso d PD 0.332(3) 1 A 2
H H20C 0.4803 0.7928 0.6609 0.062 Uiso calc PR 0.332(3) 1 A 2
H H20D 0.4010 0.7179 0.5981 0.062 Uiso calc PR 0.332(3) 1 A 2
C C21 0.4487(16) 0.6807(19) 0.7538(10) 0.042(4) Uani d PD 0.668(3) 1 A 1
H H21A 0.4618 0.7135 0.8154 0.063 Uiso calc PR 0.668(3) 1 A 1
H H21B 0.4686 0.6149 0.7639 0.063 Uiso calc PR 0.668(3) 1 A 1
H H21C 0.3654 0.6865 0.7265 0.063 Uiso calc PR 0.668(3) 1 A 1
C C21' 0.434(4) 0.685(4) 0.737(3) 0.042 Uiso d PD 0.332(3) 1 A 2
H H21D 0.3639 0.7177 0.7544 0.063 Uiso calc PR 0.332(3) 1 A 2
H H21E 0.4992 0.6910 0.7889 0.063 Uiso calc PR 0.332(3) 1 A 2
H H21F 0.4146 0.6193 0.7256 0.063 Uiso calc PR 0.332(3) 1 A 2

loop_
_atom_site_aniso_label
_atom_site_aniso_U_11
_atom_site_aniso_U_22
_atom_site_aniso_U_33
_atom_site_aniso_U_12
_atom_site_aniso_U_13
_atom_site_aniso_U_23
U 0.01237(10) 0.01495(11) 0.02069(11) 0.00117(9) -0.00049(8) 0.00006(10)
S1 0.0231(11) 0.0219(12) 0.0267(13) 0.0079(9) -0.0014(10) 0.0046(10)
O1 0.0144(19) 0.033(2) 0.024(2) 0.0056(18) -0.0006(17) 0.0000(19)
O2 0.026(2) 0.020(2) 0.022(2) -0.0008(17) 0.0038(18) -0.0006(17)
O3 0.0125(18) 0.018(2) 0.028(2) 0.0010(16) 0.0060(17) 0.0025(17)
O4 0.0133(19) 0.018(2) 0.028(2) 0.0001(16) 0.0037(17) -0.0015(17)
O5 0.018(2) 0.016(2) 0.037(3) 0.0032(17) 0.004(2) -0.0016(19)
N1 0.016(2) 0.019(2) 0.019(3) 0.002(2) -0.005(2) 0.001(2)
N2 0.018(3) 0.016(3) 0.023(3) 0.006(2) -0.001(2) -0.003(2)
C8' 0.018(3) 0.016(3) 0.023(3) 0.006(2) -0.001(2) -0.003(2)
N3 0.015(2) 0.022(3) 0.021(3) 0.002(2) 0.000(2) -0.002(2)
C1 0.023(3) 0.018(3) 0.022(3) 0.001(2) -0.001(3) -0.003(2)
C2 0.018(3) 0.027(3) 0.025(3) 0.007(3) -0.005(3) 0.000(3)
C3 0.026(3) 0.028(3) 0.024(3) 0.007(3) -0.001(3) 0.005(3)
C4 0.038(4) 0.034(4) 0.016(3) -0.001(3) 0.003(3) 0.007(3)
C5 0.023(3) 0.030(4) 0.021(3) 0.000(3) 0.002(3) -0.003(3)
C6 0.015(3) 0.022(3) 0.019(3) 0.003(2) -0.004(2) 0.003(3)
C7 0.012(3) 0.021(3) 0.024(3) 0.002(2) 0.003(2) -0.002(2)
C8 0.016(3) 0.019(3) 0.024(3) 0.001(2) 0.002(2) -0.002(2)
N2' 0.016(3) 0.019(3) 0.024(3) 0.001(2) 0.002(2) -0.002(2)
C9 0.018(6) 0.025(6) 0.042(8) 0.012(4) -0.004(5) 0.002(5)
C10 0.044(8) 0.051(9) 0.062(9) 0.027(7) -0.002(6) -0.009(7)
C11 0.020(3) 0.026(3) 0.029(3) 0.008(3) -0.003(3) 0.004(3)
C12 0.023(3) 0.032(4) 0.023(3) 0.001(3) 0.004(3) 0.010(3)
C13 0.041(4) 0.047(5) 0.033(4) 0.020(4) 0.010(3) 0.013(3)
C14 0.045(4) 0.061(5) 0.022(4) 0.012(4) 0.009(3) 0.014(3)
C15 0.028(3) 0.047(4) 0.022(3) 0.007(3) 0.004(3) -0.009(3)
C16 0.020(3) 0.034(4) 0.029(3) -0.001(3) 0.003(3) -0.003(3)
C17 0.017(3) 0.026(3) 0.016(3) -0.008(2) -0.001(2) 0.000(2)
C18 0.033(4) 0.035(4) 0.035(4) -0.002(3) -0.002(3) 0.000(3)
C19 0.038(7) 0.049(7) 0.050(7) 0.005(6) 0.020(6) -0.016(6)
C20 0.051(8) 0.046(7) 0.057(9) -0.018(6) 0.005(6) -0.002(6)
C21 0.041(8) 0.056(8) 0.026(7) 0.010(6) -0.008(7) -0.005(7)

loop_
_atom_type_symbol
_atom_type_description
_atom_type_scat_dispersion_real
_atom_type_scat_dispersion_imag
_atom_type_scat_source
C C 0.0033 0.0016 'International Tables Vol C Tables 4.2.6.8 and 6.1.1.4'
H H 0.0000 0.0000 'International Tables Vol C Tables 4.2.6.8 and 6.1.1.4'
N N 0.0061 0.0033 'International Tables Vol C Tables 4.2.6.8 and 6.1.1.4'
O O 0.0106 0.0060 'International Tables Vol C Tables 4.2.6.8 and 6.1.1.4'
S S 0.1246 0.1234 'International Tables Vol C Tables 4.2.6.8 and 6.1.1.4'
U U -9.6767 9.6646 'International Tables Vol C Tables 4.2.6.8 and 6.1.1.4'

loop_
_geom_angle_atom_site_label_1
_geom_angle_atom_site_label_2
_geom_angle_atom_site_label_3
_geom_angle
O4 U O3 179.61(18)
O4 U O2 92.23(16)
O3 U O2 87.92(16)
O4 U O1 86.55(17)
O3 U O1 93.18(16)
O2 U O1 160.07(14)
O4 U O5 88.12(15)
O3 U O5 91.55(15)
O2 U O5 81.44(15)
O1 U O5 78.64(14)
O4 U N1 98.29(16)
O3 U N1 81.88(16)
O2 U N1 129.55(14)
O1 U N1 70.20(14)
O5 U N1 147.64(15)
O4 U N3 81.81(16)
O3 U N3 98.57(16)
O2 U N3 70.97(15)
O1 U N3 128.32(15)
O5 U N3 150.10(15)
N1 U N3 62.11(15)
C8 S1 C9 101.4(4)
C1 O1 U 132.5(4)
C17 O2 U 137.7(4)
C19 O5 U 139.3(5)
C19' O5 U 117.8(9)
C19 O5 H1o 108(5)
C19' O5 H1o 131(5)
U O5 H1o 111(5)
C7 N1 N2 112.1(5)
C7 N1 U 126.5(4)
N2 N1 U 120.9(3)
C8 N2 N1 117.3(4)
C11 N3 C8 115.4(5)
C11 N3 U 125.1(4)
C8 N3 U 118.6(3)
O1 C1 C2 120.7(5)
O1 C1 C6 120.6(5)
C2 C1 C6 118.6(6)
C3 C2 C1 120.7(6)
C3 C2 H2 119.6
C1 C2 H2 119.6
C2 C3 C4 120.8(6)
C2 C3 H3 119.6
C4 C3 H3 119.6
C5 C4 C3 119.1(6)
C5 C4 H4 120.5
C3 C4 H4 120.5
C4 C5 C6 121.5(6)
C4 C5 H5 119.3
C6 C5 H5 119.3
C5 C6 C1 119.3(5)
C5 C6 C7 116.8(5)
C1 C6 C7 123.8(5)
N1 C7 C6 126.7(5)
N1 C7 H7 116.7
C6 C7 H7 116.7
N2 C8 N3 121.0(4)
N2 C8 S1 119.1(4)
N3 C8 S1 119.9(4)
C10 C9 S1 112.6(9)
C10 C9 H9A 109.1
S1 C9 H9A 109.1
C10 C9 H9B 109.1
S1 C9 H9B 109.1
H9A C9 H9B 107.8
C10' C9' S1' 112.0(17)
C10' C9' H9'A 109.2
S1' C9' H9'A 109.2
C10' C9' H9'B 109.2
S1' C9' H9'B 109.2
H9'A C9' H9'B 107.9
C9 C10 H10A 109.5
C9 C10 H10B 109.5
H10A C10 H10B 109.5
C9 C10 H10C 109.5
H10A C10 H10C 109.5
H10B C10 H10C 109.5
C9' C10' H10D 109.5
C9' C10' H10E 109.5
H10D C10' H10E 109.5
C9' C10' H10F 109.5
H10D C10' H10F 109.5
H10E C10' H10F 109.5
N3 C11 C12 127.8(5)
N3 C11 H11 116.1
C12 C11 H11 116.1
C13 C12 C17 118.7(6)
C13 C12 C11 117.6(6)
C17 C12 C11 123.5(5)
C14 C13 C12 122.3(7)
C14 C13 H13 118.8
C12 C13 H13 118.8
C13 C14 C15 119.2(6)
C13 C14 H14 120.4
C15 C14 H14 120.4
C16 C15 C14 120.8(6)
C16 C15 H15 119.6
C14 C15 H15 119.6
C15 C16 C17 121.1(6)
C15 C16 H16 119.5
C17 C16 H16 119.5
O2 C17 C16 120.6(5)
O2 C17 C12 121.3(5)
C16 C17 C12 118.0(5)
C19 C18 H18A 109.5
C19 C18 H18B 109.5
H18A C18 H18B 109.5
C19 C18 H18C 109.5
H18A C18 H18C 109.5
H18B C18 H18C 109.5
C20 C19 O5 105.2(9)
C20 C19 C18 120.4(9)
O5 C19 C18 110.0(6)
C20 C19 H19 106.8
O5 C19 H19 106.8
C18 C19 H19 106.8
C20' C19' O5 106.5(17)
C20' C19' C18 113.0(17)
O5 C19' C18 109.2(8)
C20' C19' H19' 109.3
O5 C19' H19' 109.3
C18 C19' H19' 109.3
C21 C20 C19 122.1(13)
C21 C20 H20A 106.8
C19 C20 H20A 106.8
C21 C20 H20B 106.8
C19 C20 H20B 106.8
H20A C20 H20B 106.7
C21' C20' C19' 115(3)
C21' C20' H20C 108.6
C19' C20' H20C 108.6
C21' C20' H20D 108.6
C19' C20' H20D 108.6
H20C C20' H20D 107.5
C20 C21 H21A 109.5
C20 C21 H21B 109.5
H21A C21 H21B 109.5
C20 C21 H21C 109.5
H21A C21 H21C 109.5
H21B C21 H21C 109.5
C20' C21' H21D 109.5
C20' C21' H21E 109.5
H21D C21' H21E 109.5
C20' C21' H21F 109.5
H21D C21' H21F 109.5
H21E C21' H21F 109.5

loop_
_geom_bond_atom_site_label_1
_geom_bond_atom_site_label_2
_geom_bond_distance
_geom_bond_publ_flag
U O1 2.291(4) y
U O2 2.229(4) y
U O3 1.779(4) y
U O4 1.776(4) y
U O5 2.415(4) y
U N1 2.562(5) y
U N3 2.579(5) y
S1 C8 1.757(5) ?
S1 C9 1.836(12) ?
S1' C9' 1.835(15) ?
O1 C1 1.331(7) ?
O2 C17 1.311(7) ?
O5 C19 1.506(10) ?
O5 C19' 1.513(13) ?
O5 H1o 0.839(10) ?
N1 C7 1.299(7) ?
N1 N2 1.417(6) ?
N2 C8 1.274(7) ?
N3 C11 1.298(8) ?
N3 C8 1.412(7) ?
C1 C2 1.402(8) ?
C1 C6 1.414(8) ?
C2 C3 1.378(9) ?
C2 H2 0.9500 ?
C3 C4 1.399(9) ?
C3 H3 0.9500 ?
C4 C5 1.371(8) ?
C4 H4 0.9500 ?
C5 C6 1.402(8) ?
C5 H5 0.9500 ?
C6 C7 1.449(8) ?
C7 H7 0.9500 ?
C9 C10 1.498(13) ?
C9 H9A 0.9900 ?
C9 H9B 0.9900 ?
C9' C10' 1.497(15) ?
C9' H9'A 0.9900 ?
C9' H9'B 0.9900 ?
C10 H10A 0.9800 ?
C10 H10B 0.9800 ?
C10 H10C 0.9800 ?
C10' H10D 0.9800 ?
C10' H10E 0.9800 ?
C10' H10F 0.9800 ?
C11 C12 1.435(9) ?
C11 H11 0.9500 ?
C12 C13 1.405(9) ?
C12 C17 1.416(8) ?
C13 C14 1.357(10) ?
C13 H13 0.9500 ?
C14 C15 1.385(10) ?
C14 H14 0.9500 ?
C15 C16 1.376(9) ?
C15 H15 0.9500 ?
C16 C17 1.409(8) ?
C16 H16 0.9500 ?
C18 C19 1.537(11) ?
C18 C19' 1.544(13) ?
C18 H18A 0.9800 ?
C18 H18B 0.9800 ?
C18 H18C 0.9800 ?
C19 C20 1.453(13) ?
C19 H19 1.0000 ?
C19' C20' 1.455(15) ?
C19' H19' 1.0000 ?
C20 C21 1.438(14) ?
C20 H20A 0.9900 ?
C20 H20B 0.9900 ?
C20' C21' 1.439(16) ?
C20' H20C 0.9900 ?
C20' H20D 0.9900 ?
C21 H21A 0.9800 ?
C21 H21B 0.9800 ?
C21 H21C 0.9800 ?
C21' H21D 0.9800 ?
C21' H21E 0.9800 ?
C21' H21F 0.9800 ?

loop_
_geom_hbond_atom_site_label_D
_geom_hbond_atom_site_label_H
_geom_hbond_atom_site_label_A
_geom_hbond_site_symmetry_A
_geom_hbond_distance_DH
_geom_hbond_distance_HA
_geom_hbond_distance_DA
_geom_hbond_angle_DHA
O5 H1o O1 3_666 0.840(10) 1.83(2) 2.648(6) 166(7)

loop_
_geom_torsion_atom_site_label_1
_geom_torsion_atom_site_label_2
_geom_torsion_atom_site_label_3
_geom_torsion_atom_site_label_4
_geom_torsion
O4 U O1 C1 -150.2(5)
O3 U O1 C1 30.1(5)
O2 U O1 C1 122.8(5)
O5 U O1 C1 121.0(5)
N1 U O1 C1 -50.1(5)
N3 U O1 C1 -73.5(5)
O4 U O2 C17 37.7(5)
O3 U O2 C17 -142.6(5)
O1 U O2 C17 123.7(6)
O5 U O2 C17 125.5(5)
N1 U O2 C17 -65.0(6)
N3 U O2 C17 -42.8(5)
O4 U O5 C19 -176.8(7)
O3 U O5 C19 3.0(7)
O2 U O5 C19 90.7(7)
O1 U O5 C19 -89.9(7)
N1 U O5 C19 -74.2(8)
N3 U O5 C19 113.3(7)
O4 U O5 C19' 167.3(6)
O3 U O5 C19' -12.9(6)
O2 U O5 C19' 74.8(6)
O1 U O5 C19' -105.8(6)
N1 U O5 C19' -90.1(6)
N3 U O5 C19' 97.4(6)
O4 U N1 C7 113.7(5)
O3 U N1 C7 -66.0(5)
O2 U N1 C7 -146.5(4)
O1 U N1 C7 30.4(4)
O5 U N1 C7 14.0(6)
N3 U N1 C7 -170.2(5)
O4 U N1 N2 -75.1(4)
O3 U N1 N2 105.3(4)
O2 U N1 N2 24.8(4)
O1 U N1 N2 -158.4(4)
O5 U N1 N2 -174.8(3)
N3 U N1 N2 1.0(3)
C7 N1 N2 C8 173.0(5)
U N1 N2 C8 0.6(6)
O4 U N3 C11 -67.7(5)
O3 U N3 C11 112.3(5)
O2 U N3 C11 27.6(5)
O1 U N3 C11 -146.7(4)
O5 U N3 C11 3.9(6)
N1 U N3 C11 -171.6(5)
O4 U N3 C8 101.5(4)
O3 U N3 C8 -78.5(4)
O2 U N3 C8 -163.3(4)
O1 U N3 C8 22.5(4)
O5 U N3 C8 173.0(3)
N1 U N3 C8 -2.5(3)
U O1 C1 C2 -136.4(5)
U O1 C1 C6 47.9(8)
O1 C1 C2 C3 -174.5(6)
C6 C1 C2 C3 1.3(9)
C1 C2 C3 C4 0.6(10)
C2 C3 C4 C5 -0.9(10)
C3 C4 C5 C6 -0.8(10)
C4 C5 C6 C1 2.7(9)
C4 C5 C6 C7 178.5(6)
O1 C1 C6 C5 172.9(5)
C2 C1 C6 C5 -2.9(8)
O1 C1 C6 C7 -2.6(9)
C2 C1 C6 C7 -178.4(5)
N2 N1 C7 C6 175.5(5)
U N1 C7 C6 -12.5(8)
C5 C6 C7 N1 173.2(6)
C1 C6 C7 N1 -11.2(9)
N1 N2 C8 N3 -3.1(8)
N1 N2 C8 S1 179.5(4)
C11 N3 C8 N2 174.3(5)
U N3 C8 N2 4.1(7)
C11 N3 C8 S1 -8.3(7)
U N3 C8 S1 -178.5(2)
C9 S1 C8 N2 2.3(6)
C9 S1 C8 N3 -175.1(5)
C8 S1 C9 C10 -80.6(9)
C8 N3 C11 C12 176.4(6)
U N3 C11 C12 -14.1(9)
N3 C11 C12 C13 176.4(7)
N3 C11 C12 C17 -8.4(10)
C17 C12 C13 C14 0.0(11)
C11 C12 C13 C14 175.5(7)
C12 C13 C14 C15 -0.2(12)
C13 C14 C15 C16 -0.2(11)
C14 C15 C16 C17 0.8(10)
U O2 C17 C16 -145.9(5)
U O2 C17 C12 37.9(8)
C15 C16 C17 O2 -177.3(6)
C15 C16 C17 C12 -1.0(9)
C13 C12 C17 O2 176.9(6)
C11 C12 C17 O2 1.7(9)
C13 C12 C17 C16 0.6(9)
C11 C12 C17 C16 -174.6(6)
C19' O5 C19 C20 -58.1(15)
U O5 C19 C20 -93.5(9)
C19' O5 C19 C18 73.0(11)
U O5 C19 C18 37.6(12)
C19' C18 C19 C20 49.7(16)
C19' C18 C19 O5 -72.9(11)
C19 O5 C19' C20' 51.0(19)
U O5 C19' C20' -154.3(14)
C19 O5 C19' C18 -71.3(11)
U O5 C19' C18 83.4(14)
C19 C18 C19' C20' -47(2)
C19 C18 C19' O5 71.2(11)
O5 C19 C20 C21 -54.6(18)
C18 C19 C20 C21 -179.5(14)
O5 C19' C20' C21' 58(4)
C18 C19' C20' C21' 178(3)
